data_7157859
loop_
_publ_author_name
'Zhang, Yuan'
'Lai, Weiping'
'Zhang, Lianpeng'
'Gao, Xiaoxing'
'Qiu, Guanyinsheng'
'Zhou, Hongwei'

_publ_section_title
;
 The copper-catalyzed synthesis of
 (<i>Z</i>)-2<i>H</i>-naphtho[1,8-<i>bc</i>]thiophenes with solid
 emission.
;
_journal_issue 8
_journal_name_full 'Organic &amp; biomolecular chemistry'
_journal_page_first 1827
_journal_page_last 1834
_journal_paper_doi 10.1039/d0ob02233k
_journal_volume 19
_journal_year 2021
_chemical_formula_moiety 'C18 H11 F S'
_chemical_formula_sum 'C18 H11 F S'
_chemical_formula_weight 278.34
_space_group_crystal_system triclinic
_space_group_IT_number 2
_space_group_name_Hall '-P 1'
_space_group_name_H-M_alt 'P -1'
_atom_sites_solution_hydrogens geom
_audit_creation_date 2018-07-14
_audit_creation_method
;
Olex2 1.2
(compiled 2016.02.19 svn.r3266 for OlexSys, GUI svn.r5155)
;
_audit_update_record
;
2020-04-09 deposited with the CCDC.	2021-01-27 downloaded from the CCDC.
;
_cell_angle_alpha 63.737(6)
_cell_angle_beta 72.360(6)
_cell_angle_gamma 82.226(5)
_cell_formula_units_Z 6
_cell_length_a 11.1078(7)
_cell_length_b 14.2349(9)
_cell_length_c 14.7424(10)
_cell_measurement_reflns_used 3650
_cell_measurement_temperature 293(2)
_cell_measurement_theta_max 27.5680
_cell_measurement_theta_min 3.4120
_cell_volume 1992.1(3)
_computing_cell_refinement 'CrysAlisPro 1.171.39.46 (Rigaku OD, 2018)'
_computing_data_collection 'CrysAlisPro 1.171.39.46 (Rigaku OD, 2018)'
_computing_data_reduction 'CrysAlisPro 1.171.39.46 (Rigaku OD, 2018)'
_computing_molecular_graphics 'Olex2 (Dolomanov et al., 2009)'
_computing_publication_material 'Olex2 (Dolomanov et al., 2009)'
_computing_structure_refinement 'ShelXL (Sheldrick, 2015)'
_diffrn_ambient_temperature 293(2)
_diffrn_detector 'CCD plate'
_diffrn_detector_area_resol_mean 16.0802
_diffrn_detector_type Eos
_diffrn_measured_fraction_theta_full 0.998
_diffrn_measured_fraction_theta_max 0.835
_diffrn_measurement_details
;
List of Runs (angles in degrees, time in seconds):

  # Type    Start    End  Width  t~exp~   \w     \q     \k     \f   Frames
#--------------------------------------------------------------------------
  1  \w    -25.00  20.00   1.00    2.33    --  -15.89 -99.00  60.00   45
  2  \w    -73.00 -42.00   1.00    2.33    --  -15.89 149.00 -78.00   31
  3  \w    -25.00  23.00   1.00    2.33    --  -15.89 -99.00-120.00   48
  4  \w    -56.00 -28.00   1.00    2.33    --  -15.89 124.00 117.00   28
  5  \w    -41.00  24.00   1.00    2.33    --   16.05 -19.00-150.00   65
  6  \w    -22.00   5.00   1.00    2.33    --   16.05 -57.00  60.00   27
  7  \w    -53.00  74.00   1.00    2.33    --   16.05   0.00 -90.00  127
;
_diffrn_measurement_device 'four-circle diffractometer'
_diffrn_measurement_device_type 'Xcalibur, Eos, Gemini'
_diffrn_measurement_method '\w scans'
_diffrn_orient_matrix_type 'CrysAlisPro convention (1999,Acta A55,543-557)'
_diffrn_orient_matrix_UB_11 0.0350292000
_diffrn_orient_matrix_UB_12 0.0123305000
_diffrn_orient_matrix_UB_13 0.0263253000
_diffrn_orient_matrix_UB_21 -0.0134434000
_diffrn_orient_matrix_UB_22 0.0539299000
_diffrn_orient_matrix_UB_23 -0.0264713000
_diffrn_orient_matrix_UB_31 -0.0555171000
_diffrn_orient_matrix_UB_32 -0.0051863000
_diffrn_orient_matrix_UB_33 0.0414461000
_diffrn_radiation_monochromator graphite
_diffrn_radiation_probe x-ray
_diffrn_radiation_type MoK\a
_diffrn_radiation_wavelength 0.71073
_diffrn_reflns_av_R_equivalents 0.0271
_diffrn_reflns_av_unetI/netI 0.0528
_diffrn_reflns_Laue_measured_fraction_full 0.998
_diffrn_reflns_Laue_measured_fraction_max 0.835
_diffrn_reflns_limit_h_max 15
_diffrn_reflns_limit_h_min -13
_diffrn_reflns_limit_k_max 17
_diffrn_reflns_limit_k_min -18
_diffrn_reflns_limit_l_max 20
_diffrn_reflns_limit_l_min -17
_diffrn_reflns_number 16509
_diffrn_reflns_point_group_measured_fraction_full 0.998
_diffrn_reflns_point_group_measured_fraction_max 0.835
_diffrn_reflns_theta_full 25.242
_diffrn_reflns_theta_max 29.438
_diffrn_reflns_theta_min 2.887
_diffrn_source 'fine-focus sealed X-ray tube'
_diffrn_source_type 'Enhance (Mo) X-ray Source'
_exptl_absorpt_coefficient_mu 0.883
_exptl_absorpt_correction_T_max 1.00000
_exptl_absorpt_correction_T_min 0.93120
_exptl_absorpt_correction_type multi-scan
_exptl_absorpt_process_details
;
CrysAlisPro 1.171.39.46 (Rigaku Oxford Diffraction, 2018)
Empirical absorption correction using spherical harmonics,
 implemented in SCALE3 ABSPACK scaling algorithm.
;
_exptl_crystal_density_diffrn 1.869
_exptl_crystal_F_000 1120
_refine_diff_density_max 1.550
_refine_diff_density_min -0.608
_refine_diff_density_rms 0.064
_refine_ls_extinction_method none
_refine_ls_goodness_of_fit_ref 1.027
_refine_ls_hydrogen_treatment constr
_refine_ls_matrix_type full
_refine_ls_number_parameters 541
_refine_ls_number_reflns 9215
_refine_ls_number_restraints 0
_refine_ls_restrained_S_all 1.027
_refine_ls_R_factor_all 0.1103
_refine_ls_R_factor_gt 0.0676
_refine_ls_shift/su_max 0.001
_refine_ls_shift/su_mean 0.000
_refine_ls_structure_factor_coef Fsqd
_refine_ls_weighting_details 'w=1/[\s^2^(Fo^2^)+(0.0852P)^2^+1.4389P] where P=(Fo^2^+2Fc^2^)/3'
_refine_ls_weighting_scheme calc
_refine_ls_wR_factor_gt 0.1703
_refine_ls_wR_factor_ref 0.2023
_reflns_Friedel_coverage 0.000
_reflns_number_gt 5889
_reflns_number_total 9215
_reflns_threshold_expression 'I > 2\s(I)'
_cod_data_source_file d0ob02233k2.cif
_cod_data_source_block 20180705-1
_cod_depositor_comments
;
         Adding full bibliography for 7157859.cif.

2024-10-18
Z value and formula fixed to values more according to usual
chemical conventions.                 miguel
;
_cod_original_formula_sum 'C14 H14 F14 O14 S14'
_cod_original_formula_weight 1121.09
_cod_original_formula_moiety '3(C18 H11 F S)'
_cod_original_formula_units_Z 2
_cod_database_code 7157859
_chemical_oxdiff_formula 'C H O S F'
_shelx_space_group_comment
;
The symmetry employed for this shelxl refinement is uniquely defined
by the following loop, which should always be used as a source of
symmetry information in preference to the above space-group names.
They are only intended as comments.
;
_reflns_odcompleteness_completeness 99.84
_reflns_odcompleteness_iscentric 1
_reflns_odcompleteness_theta 26.32
_olex2_refinement_description
;
1. Fixed Uiso
 At 1.2 times of:
  All C(H) groups
2.a Aromatic/amide H refined with riding coordinates:
 C00A(H00A), C00D(H00D), C00J(H00J), C00K(H00K), C00L(H00L), C00M(H00M),
 C00P(H00P), C00S(H00S), C00T(H00T), C00U(H00U), C00V(H00V), C00W(H00W),
 C011(H011), C012(H012), C013(H013), C014(H014), C015(H015), C016(H016),
 C018(H018), C019(H019), C01A(H01A), C01C(H01C), C01D(H01D), C01E(H01E),
 C01F(H01F), C01G(H01G), C01H(H01H), C01J(H01J), C01K(H01K), C01L(H01L),
 C01M(H01M), C01N(H01N), C01O(H01O)
;
_shelx_shelxl_version_number 2014/7
_olex2_submission_special_instructions 'No special instructions were received'
_oxdiff_exptl_absorpt_empirical_details
;
Empirical correction (ABSPACK) includes:
- Absorption correction using spherical harmonics
- Frame scaling
;
_oxdiff_exptl_absorpt_empirical_full_max 1.157
_oxdiff_exptl_absorpt_empirical_full_min 0.860

loop_
_space_group_symop_operation_xyz
'x, y, z'
'-x, -y, -z'

loop_
_atom_site_label
_atom_site_type_symbol
_atom_site_fract_x
_atom_site_fract_y
_atom_site_fract_z
_atom_site_U_iso_or_equiv
_atom_site_adp_type
_atom_site_occupancy
_atom_site_site_symmetry_order
_atom_site_calc_flag
_atom_site_refinement_flags_posn
_atom_site_refinement_flags_adp
_atom_site_refinement_flags_occupancy
_atom_site_disorder_assembly
_atom_site_disorder_group
S001 S 0.47764(8) 1.55479(6) 0.15328(6) 0.0444(2) Uani 1 1 d . . . . .
S002 S 0.70112(8) 0.50003(6) 0.56589(6) 0.0459(2) Uani 1 1 d . . . . .
S003 S 0.99087(9) -0.51189(8) 0.66720(7) 0.0572(3) Uani 1 1 d . . . . .
F004 F 0.7244(2) 1.08135(15) 0.1771(2) 0.0767(7) Uani 1 1 d . . . . .
F005 F 0.7444(3) 0.01997(16) 0.55858(19) 0.0784(7) Uani 1 1 d . . . . .
F006 F 0.9735(3) -0.0233(2) 0.6485(2) 0.0955(8) Uani 1 1 d . . . . .
C007 C 0.5090(3) 1.7518(2) 0.0189(2) 0.0357(6) Uani 1 1 d . . . . .
C008 C 0.6031(3) 1.6990(2) -0.0298(2) 0.0357(6) Uani 1 1 d . . . . .
C009 C 0.5985(3) 1.5855(2) 0.0329(2) 0.0364(6) Uani 1 1 d . . . . .
C00A C 0.6728(3) 1.5159(2) 0.0021(2) 0.0384(7) Uani 1 1 d . . . . .
H00A H 0.7306 1.5465 -0.0636 0.046 Uiso 1 1 calc R . . . .
C00B C 0.6800(3) 1.4024(2) 0.0518(2) 0.0374(6) Uani 1 1 d . . . . .
C00C C 0.6624(3) 0.5231(2) 0.4493(2) 0.0362(6) Uani 1 1 d . . . . .
C00D C 0.6581(3) 0.4506(2) 0.4148(2) 0.0381(7) Uani 1 1 d . . . . .
H00D H 0.6353 0.4772 0.3522 0.046 Uiso 1 1 calc R . . . .
C00E C 0.6486(3) 0.6915(2) 0.4489(2) 0.0402(7) Uani 1 1 d . . . . .
C00F C 0.6827(3) 0.3383(2) 0.4574(2) 0.0369(6) Uani 1 1 d . . . . .
C00G C 0.6354(3) 0.6347(2) 0.3953(2) 0.0374(7) Uani 1 1 d . . . . .
C00H C 0.4305(3) 1.6865(2) 0.1174(2) 0.0392(7) Uani 1 1 d . . . . .
C00I C 0.4898(3) 1.8599(2) -0.0277(2) 0.0414(7) Uani 1 1 d . . . . .
C00J C 0.6020(3) 1.3372(2) 0.1492(2) 0.0443(7) Uani 1 1 d . . . . .
H00J H 0.5395 1.3671 0.1868 0.053 Uiso 1 1 calc R . . . .
C00K C 0.7703(3) 1.3535(2) -0.0026(3) 0.0453(7) Uani 1 1 d . . . . .
H00K H 0.8218 1.3949 -0.0684 0.054 Uiso 1 1 calc R . . . .
C00L C 0.6828(3) 1.7575(2) -0.1275(2) 0.0449(7) Uani 1 1 d . . . . .
H00L H 0.7464 1.7252 -0.1616 0.054 Uiso 1 1 calc R . . . .
C00M C 0.6000(3) 0.6872(3) 0.3032(3) 0.0471(8) Uani 1 1 d . . . . .
H00M H 0.5897 0.6514 0.2664 0.057 Uiso 1 1 calc R . . . .
C00N C 0.6282(3) 0.8010(2) 0.4120(3) 0.0484(8) Uani 1 1 d . . . . .
C00O C 0.6830(3) 0.6326(2) 0.5429(2) 0.0422(7) Uani 1 1 d . . . . .
C00P C 0.5731(3) 1.9173(2) -0.1273(3) 0.0487(8) Uani 1 1 d . . . . .
H00P H 0.5647 1.9896 -0.1608 0.058 Uiso 1 1 calc R . . . .
C00Q C 0.7237(3) 0.1249(2) 0.5255(3) 0.0499(8) Uani 1 1 d . . . . .
C00R C 1.0471(3) -0.5301(3) 0.7728(3) 0.0472(8) Uani 1 1 d . . . . .
C00S C 0.6710(3) 0.2851(3) 0.4002(2) 0.0444(7) Uani 1 1 d . . . . .
H00S H 0.6485 0.3227 0.3377 0.053 Uiso 1 1 calc R . . . .
C00T C 0.7168(3) 0.2789(2) 0.5497(2) 0.0458(7) Uani 1 1 d . . . . .
H00T H 0.7256 0.3117 0.5896 0.055 Uiso 1 1 calc R . . . .
C00U C 0.3311(3) 1.7287(3) 0.1690(3) 0.0504(8) Uani 1 1 d . . . . .
H00U H 0.2778 1.6863 0.2333 0.060 Uiso 1 1 calc R . . . .
C00V C 0.6658(3) 1.8669(3) -0.1744(3) 0.0515(8) Uani 1 1 d . . . . .
H00V H 0.7197 1.9063 -0.2398 0.062 Uiso 1 1 calc R . . . .
C00W C 0.6158(3) 1.2297(3) 0.1908(3) 0.0504(8) Uani 1 1 d . . . . .
H00W H 0.5632 1.1872 0.2555 0.060 Uiso 1 1 calc R . . . .
C00X C 1.0274(3) -0.3422(3) 0.7615(3) 0.0510(8) Uani 1 1 d . . . . .
C00Y C 1.0596(3) -0.7007(3) 0.7803(3) 0.0496(8) Uani 1 1 d . . . . .
C00Z C 0.7084(3) 1.1871(2) 0.1349(3) 0.0503(8) Uani 1 1 d . . . . .
C010 C 1.0141(3) -0.6432(3) 0.6890(3) 0.0523(9) Uani 1 1 d . . . . .
C011 C 0.3869(3) 1.9022(3) 0.0279(3) 0.0505(8) Uani 1 1 d . . . . .
H011 H 0.3711 1.9739 -0.0002 0.061 Uiso 1 1 calc R . . . .
C012 C 0.6976(3) 0.6799(3) 0.6023(3) 0.0537(8) Uani 1 1 d . . . . .
H012 H 0.7198 0.6410 0.6648 0.064 Uiso 1 1 calc R . . . .
C013 C 0.6916(3) 0.1789(3) 0.4333(3) 0.0520(8) Uani 1 1 d . . . . .
H013 H 0.6839 0.1450 0.3940 0.062 Uiso 1 1 calc R . . . .
C014 C 0.7381(3) 0.1725(3) 0.5842(3) 0.0535(9) Uani 1 1 d . . . . .
H014 H 0.7616 0.1340 0.6461 0.064 Uiso 1 1 calc R . . . .
C015 C 0.7861(3) 1.2461(3) 0.0378(3) 0.0508(8) Uani 1 1 d . . . . .
H015 H 0.8470 1.2150 0.0006 0.061 Uiso 1 1 calc R . . . .
C016 C 0.5798(3) 0.7960(3) 0.2660(3) 0.0573(9) Uani 1 1 d . . . . .
H016 H 0.5565 0.8316 0.2036 0.069 Uiso 1 1 calc R . . . .
C017 C 1.0816(3) -0.6407(3) 0.8276(3) 0.0540(9) Uani 1 1 d . . . . .
C018 C 0.9889(3) -0.2871(3) 0.6686(3) 0.0588(10) Uani 1 1 d . . . . .
H018 H 0.9759 -0.3226 0.6324 0.071 Uiso 1 1 calc R . . . .
C019 C 0.6453(3) 0.8477(3) 0.4748(3) 0.0618(10) Uani 1 1 d . . . . .
H019 H 0.6338 0.9195 0.4534 0.074 Uiso 1 1 calc R . . . .
C01A C 0.3114(3) 1.8372(3) 0.1229(3) 0.0551(9) Uani 1 1 d . . . . .
H01A H 0.2444 1.8660 0.1582 0.066 Uiso 1 1 calc R . . . .
C01B C 1.0814(3) -0.8094(3) 0.8140(3) 0.0562(9) Uani 1 1 d . . . . .
C01C C 0.9704(3) -0.1779(3) 0.6308(3) 0.0595(9) Uani 1 1 d . . . . .
H01C H 0.9453 -0.1402 0.5696 0.071 Uiso 1 1 calc R . . . .
C01D C 0.9957(3) -0.6947(3) 0.6347(3) 0.0576(9) Uani 1 1 d . . . . .
H01D H 0.9676 -0.6584 0.5748 0.069 Uiso 1 1 calc R . . . .
C01E C 0.6783(4) 0.7886(3) 0.5660(3) 0.0637(10) Uani 1 1 d . . . . .
H01E H 0.6883 0.8215 0.6055 0.076 Uiso 1 1 calc R . . . .
C01F C 1.0549(3) -0.4551(3) 0.8041(3) 0.0568(9) Uani 1 1 d . . . . .
H01F H 1.0832 -0.4800 0.8641 0.068 Uiso 1 1 calc R . . . .
C01G C 0.5932(3) 0.8513(3) 0.3181(3) 0.0598(10) Uani 1 1 d . . . . .
H01G H 0.5789 0.9232 0.2908 0.072 Uiso 1 1 calc R . . . .
C01H C 1.0432(4) -0.2856(3) 0.8121(3) 0.0620(10) Uani 1 1 d . . . . .
H01H H 1.0679 -0.3206 0.8738 0.074 Uiso 1 1 calc R . . . .
C01I C 0.9900(3) -0.1293(3) 0.6856(3) 0.0616(10) Uani 1 1 d . . . . .
C01J C 1.1284(4) -0.6898(3) 0.9116(3) 0.0677(11) Uani 1 1 d . . . . .
H01J H 1.1465 -0.6514 0.9431 0.081 Uiso 1 1 calc R . . . .
C01K C 1.1503(4) -0.7983(3) 0.9522(3) 0.0692(11) Uani 1 1 d . . . . .
H01K H 1.1804 -0.8307 1.0113 0.083 Uiso 1 1 calc R . . . .
C01L C 1.0243(4) -0.1808(4) 0.7755(4) 0.0714(11) Uani 1 1 d . . . . .
H01L H 1.0349 -0.1449 0.8121 0.086 Uiso 1 1 calc R . . . .
C01M C 1.0609(4) -0.8577(3) 0.7554(4) 0.0691(11) Uani 1 1 d . . . . .
H01M H 1.0760 -0.9291 0.7759 0.083 Uiso 1 1 calc R . . . .
C01N C 1.0195(4) -0.8017(4) 0.6700(4) 0.0722(12) Uani 1 1 d . . . . .
H01N H 1.0062 -0.8359 0.6327 0.087 Uiso 1 1 calc R . . . .
C01O C 1.1279(4) -0.8589(4) 0.9059(4) 0.0757(12) Uani 1 1 d . . . . .
H01O H 1.1429 -0.9306 0.9342 0.091 Uiso 1 1 calc R . . . .

loop_
_atom_site_aniso_label
_atom_site_aniso_U_11
_atom_site_aniso_U_22
_atom_site_aniso_U_33
_atom_site_aniso_U_23
_atom_site_aniso_U_13
_atom_site_aniso_U_12
S001 0.0537(5) 0.0400(4) 0.0333(4) -0.0125(3) -0.0086(3) -0.0003(3)
S002 0.0606(5) 0.0409(4) 0.0403(4) -0.0178(3) -0.0195(4) 0.0023(4)
S003 0.0603(6) 0.0636(6) 0.0551(5) -0.0282(4) -0.0212(4) 0.0000(4)
F004 0.0860(16) 0.0348(11) 0.1038(18) -0.0178(11) -0.0387(14) 0.0048(10)
F005 0.1163(19) 0.0407(12) 0.0869(16) -0.0267(11) -0.0432(15) 0.0071(12)
F006 0.104(2) 0.0625(16) 0.133(2) -0.0475(16) -0.0421(18) 0.0053(14)
C007 0.0372(15) 0.0370(16) 0.0390(15) -0.0175(12) -0.0169(12) 0.0007(12)
C008 0.0386(15) 0.0341(15) 0.0374(14) -0.0143(12) -0.0160(12) 0.0005(12)
C009 0.0385(15) 0.0387(16) 0.0338(14) -0.0135(12) -0.0154(12) 0.0000(12)
C00A 0.0379(15) 0.0396(16) 0.0347(14) -0.0127(12) -0.0108(12) 0.0004(12)
C00B 0.0407(15) 0.0380(16) 0.0374(15) -0.0143(12) -0.0185(13) -0.0001(12)
C00C 0.0291(14) 0.0416(16) 0.0367(14) -0.0163(13) -0.0078(12) -0.0002(11)
C00D 0.0361(15) 0.0446(17) 0.0344(14) -0.0165(13) -0.0120(12) 0.0012(12)
C00E 0.0293(14) 0.0367(16) 0.0483(17) -0.0146(13) -0.0057(13) -0.0043(11)
C00F 0.0320(14) 0.0434(17) 0.0393(15) -0.0219(13) -0.0091(12) 0.0011(12)
C00G 0.0298(14) 0.0397(16) 0.0392(15) -0.0154(13) -0.0062(12) -0.0010(11)
C00H 0.0432(16) 0.0442(17) 0.0361(15) -0.0191(13) -0.0166(13) 0.0014(13)
C00I 0.0438(17) 0.0406(17) 0.0485(17) -0.0214(14) -0.0225(14) 0.0047(13)
C00J 0.0495(18) 0.0446(18) 0.0414(16) -0.0176(14) -0.0178(14) 0.0021(14)
C00K 0.0425(17) 0.0450(18) 0.0471(17) -0.0190(14) -0.0119(14) 0.0005(13)
C00L 0.0446(17) 0.0403(17) 0.0422(16) -0.0135(14) -0.0078(14) 0.0001(13)
C00M 0.0433(17) 0.0466(19) 0.0483(18) -0.0150(15) -0.0156(15) -0.0021(14)
C00N 0.0384(16) 0.0395(18) 0.063(2) -0.0184(16) -0.0106(15) -0.0062(13)
C00O 0.0392(16) 0.0400(17) 0.0466(17) -0.0190(14) -0.0080(14) -0.0038(13)
C00P 0.0551(19) 0.0319(16) 0.0554(19) -0.0111(14) -0.0216(16) -0.0007(14)
C00Q 0.055(2) 0.0372(17) 0.060(2) -0.0225(15) -0.0149(17) -0.0004(14)
C00R 0.0389(16) 0.057(2) 0.0444(17) -0.0233(15) -0.0054(14) -0.0019(14)
C00S 0.0498(18) 0.0474(18) 0.0431(16) -0.0220(14) -0.0197(14) 0.0032(14)
C00T 0.0582(19) 0.0422(18) 0.0455(17) -0.0221(14) -0.0200(15) -0.0004(14)
C00U 0.0531(19) 0.061(2) 0.0386(16) -0.0241(15) -0.0105(15) 0.0014(16)
C00V 0.0521(19) 0.0421(18) 0.0453(17) -0.0059(14) -0.0106(15) -0.0049(15)
C00W 0.058(2) 0.0444(19) 0.0446(17) -0.0082(15) -0.0215(16) -0.0070(15)
C00X 0.0356(16) 0.057(2) 0.059(2) -0.0257(17) -0.0089(15) -0.0009(14)
C00Y 0.0314(15) 0.066(2) 0.057(2) -0.0356(18) -0.0055(14) 0.0011(14)
C00Z 0.058(2) 0.0331(17) 0.067(2) -0.0176(16) -0.0353(18) 0.0042(14)
C010 0.0339(16) 0.057(2) 0.060(2) -0.0263(17) -0.0043(15) 0.0003(14)
C011 0.062(2) 0.0413(18) 0.057(2) -0.0259(16) -0.0254(18) 0.0099(15)
C012 0.055(2) 0.053(2) 0.061(2) -0.0285(17) -0.0176(17) -0.0051(16)
C013 0.058(2) 0.053(2) 0.059(2) -0.0331(17) -0.0203(17) -0.0025(16)
C014 0.069(2) 0.0463(19) 0.0481(18) -0.0173(15) -0.0260(17) 0.0042(16)
C015 0.0482(18) 0.0452(19) 0.068(2) -0.0303(17) -0.0206(17) 0.0060(15)
C016 0.055(2) 0.046(2) 0.060(2) -0.0059(17) -0.0273(18) -0.0005(16)
C017 0.0410(18) 0.072(2) 0.0478(19) -0.0289(18) -0.0066(15) 0.0013(16)
C018 0.0472(19) 0.083(3) 0.063(2) -0.048(2) -0.0076(17) -0.0106(18)
C019 0.057(2) 0.042(2) 0.088(3) -0.030(2) -0.015(2) -0.0081(16)
C01A 0.057(2) 0.064(2) 0.060(2) -0.0408(19) -0.0218(18) 0.0180(17)
C01B 0.0462(19) 0.062(2) 0.059(2) -0.0283(18) -0.0131(17) 0.0085(16)
C01C 0.054(2) 0.069(3) 0.053(2) -0.0207(19) -0.0164(17) -0.0034(18)
C01D 0.0481(19) 0.077(3) 0.059(2) -0.038(2) -0.0165(17) 0.0002(18)
C01E 0.063(2) 0.061(2) 0.084(3) -0.047(2) -0.015(2) -0.0088(18)
C01F 0.051(2) 0.076(3) 0.0490(19) -0.0321(19) -0.0131(16) -0.0016(18)
C01G 0.050(2) 0.0341(18) 0.078(3) -0.0068(17) -0.0200(19) -0.0030(14)
C01H 0.061(2) 0.080(3) 0.063(2) -0.041(2) -0.0252(19) 0.003(2)
C01I 0.050(2) 0.062(2) 0.079(3) -0.036(2) -0.0174(19) -0.0018(17)
C01J 0.061(2) 0.085(3) 0.055(2) -0.032(2) -0.0173(19) 0.016(2)
C01K 0.071(3) 0.079(3) 0.057(2) -0.027(2) -0.028(2) 0.020(2)
C01L 0.066(3) 0.083(3) 0.090(3) -0.057(3) -0.026(2) 0.003(2)
C01M 0.058(2) 0.068(3) 0.089(3) -0.045(2) -0.015(2) 0.0038(19)
C01N 0.056(2) 0.090(3) 0.091(3) -0.059(3) -0.017(2) 0.002(2)
C01O 0.063(2) 0.070(3) 0.087(3) -0.034(2) -0.019(2) 0.019(2)

loop_
_atom_type_symbol
_atom_type_description
_atom_type_scat_dispersion_real
_atom_type_scat_dispersion_imag
_atom_type_scat_source
C C 0.0033 0.0016 'International Tables Vol C Tables 4.2.6.8 and 6.1.1.4'
H H 0.0000 0.0000 'International Tables Vol C Tables 4.2.6.8 and 6.1.1.4'
O O 0.0106 0.0060 'International Tables Vol C Tables 4.2.6.8 and 6.1.1.4'
F F 0.0171 0.0103 'International Tables Vol C Tables 4.2.6.8 and 6.1.1.4'
S S 0.1246 0.1234 'International Tables Vol C Tables 4.2.6.8 and 6.1.1.4'

loop_
_geom_angle_atom_site_label_1
_geom_angle_atom_site_label_2
_geom_angle_atom_site_label_3
_geom_angle
_geom_angle_site_symmetry_1
_geom_angle_site_symmetry_3
_geom_angle_publ_flag
C00H S001 C009 92.63(13) . . ?
C00O S002 C00C 93.03(15) . . ?
C010 S003 C00R 93.06(18) . . ?
C008 C007 C00H 114.9(3) . . ?
C00I C007 C008 123.3(3) . . ?
C00I C007 C00H 121.8(3) . . ?
C007 C008 C009 112.4(2) . . ?
C00L C008 C007 118.3(3) . . ?
C00L C008 C009 129.2(3) . . ?
C008 C009 S001 109.3(2) . . ?
C00A C009 S001 126.0(2) . . ?
C00A C009 C008 124.7(3) . . ?
C009 C00A H00A 113.8 . . ?
C009 C00A C00B 132.3(3) . . ?
C00B C00A H00A 113.8 . . ?
C00J C00B C00A 125.4(3) . . ?
C00K C00B C00A 117.6(3) . . ?
C00K C00B C00J 117.0(3) . . ?
C00D C00C S002 126.3(2) . . ?
C00D C00C C00G 124.7(3) . . ?
C00G C00C S002 109.0(2) . . ?
C00C C00D H00D 114.1 . . ?
C00C C00D C00F 131.8(3) . . ?
C00F C00D H00D 114.1 . . ?
C00G C00E C00N 122.8(3) . . ?
C00G C00E C00O 115.7(3) . . ?
C00O C00E C00N 121.5(3) . . ?
C00S C00F C00D 117.3(3) . . ?
C00T C00F C00D 126.0(3) . . ?
C00T C00F C00S 116.7(3) . . ?
C00E C00G C00C 112.1(3) . . ?
C00M C00G C00C 129.0(3) . . ?
C00M C00G C00E 118.8(3) . . ?
C007 C00H S001 110.7(2) . . ?
C00U C00H S001 129.4(2) . . ?
C00U C00H C007 119.9(3) . . ?
C007 C00I C00P 116.8(3) . . ?
C007 C00I C011 117.4(3) . . ?
C00P C00I C011 125.8(3) . . ?
C00B C00J H00J 119.3 . . ?
C00W C00J C00B 121.5(3) . . ?
C00W C00J H00J 119.3 . . ?
C00B C00K H00K 118.8 . . ?
C015 C00K C00B 122.5(3) . . ?
C015 C00K H00K 118.8 . . ?
C008 C00L H00L 120.6 . . ?
C008 C00L C00V 118.8(3) . . ?
C00V C00L H00L 120.6 . . ?
C00G C00M H00M 120.7 . . ?
C00G C00M C016 118.7(3) . . ?
C016 C00M H00M 120.7 . . ?
C00E C00N C019 116.4(3) . . ?
C01G C00N C00E 116.5(3) . . ?
C01G C00N C019 127.1(3) . . ?
C00E C00O S002 110.1(2) . . ?
C012 C00O S002 129.1(3) . . ?
C012 C00O C00E 120.7(3) . . ?
C00I C00P H00P 119.9 . . ?
C00V C00P C00I 120.3(3) . . ?
C00V C00P H00P 119.9 . . ?
F005 C00Q C013 118.3(3) . . ?
F005 C00Q C014 119.1(3) . . ?
C013 C00Q C014 122.5(3) . . ?
C017 C00R S003 110.8(3) . . ?
C01F C00R S003 125.9(3) . . ?
C01F C00R C017 123.3(3) . . ?
C00F C00S H00S 118.9 . . ?
C013 C00S C00F 122.2(3) . . ?
C013 C00S H00S 118.9 . . ?
C00F C00T H00T 119.0 . . ?
C014 C00T C00F 122.0(3) . . ?
C014 C00T H00T 119.0 . . ?
C00H C00U H00U 120.6 . . ?
C00H C00U C01A 118.7(3) . . ?
C01A C00U H00U 120.6 . . ?
C00L C00V H00V 118.8 . . ?
C00P C00V C00L 122.4(3) . . ?
C00P C00V H00V 118.8 . . ?
C00J C00W H00W 120.7 . . ?
C00Z C00W C00J 118.6(3) . . ?
C00Z C00W H00W 120.7 . . ?
C018 C00X C01F 123.5(3) . . ?
C01H C00X C018 117.4(4) . . ?
C01H C00X C01F 119.1(4) . . ?
C017 C00Y C010 115.2(3) . . ?
C017 C00Y C01B 125.3(4) . . ?
C01B C00Y C010 119.6(3) . . ?
F004 C00Z C00W 118.6(3) . . ?
F004 C00Z C015 118.4(3) . . ?
C00W C00Z C015 123.0(3) . . ?
C00Y C010 S003 110.1(3) . . ?
C01D C010 S003 130.8(3) . . ?
C01D C010 C00Y 119.1(3) . . ?
C00I C011 H011 120.1 . . ?
C01A C011 C00I 119.8(3) . . ?
C01A C011 H011 120.1 . . ?
C00O C012 H012 120.9 . . ?
C00O C012 C01E 118.1(4) . . ?
C01E C012 H012 120.9 . . ?
C00Q C013 C00S 118.0(3) . . ?
C00Q C013 H013 121.0 . . ?
C00S C013 H013 121.0 . . ?
C00Q C014 C00T 118.5(3) . . ?
C00Q C014 H014 120.8 . . ?
C00T C014 H014 120.8 . . ?
C00K C015 H015 121.3 . . ?
C00Z C015 C00K 117.5(3) . . ?
C00Z C015 H015 121.3 . . ?
C00M C016 H016 118.8 . . ?
C01G C016 C00M 122.4(3) . . ?
C01G C016 H016 118.8 . . ?
C00Y C017 C00R 110.8(3) . . ?
C01J C017 C00R 131.3(4) . . ?
C01J C017 C00Y 117.9(4) . . ?
C00X C018 H018 120.2 . . ?
C01C C018 C00X 119.6(3) . . ?
C01C C018 H018 120.2 . . ?
C00N C019 H019 119.5 . . ?
C01E C019 C00N 120.9(3) . . ?
C01E C019 H019 119.5 . . ?
C00U C01A H01A 118.8 . . ?
C011 C01A C00U 122.4(3) . . ?
C011 C01A H01A 118.8 . . ?
C00Y C01B C01O 114.7(4) . . ?
C01M C01B C00Y 118.7(4) . . ?
C01M C01B C01O 126.6(4) . . ?
C018 C01C H01C 120.8 . . ?
C01I C01C C018 118.5(4) . . ?
C01I C01C H01C 120.8 . . ?
C010 C01D H01D 120.3 . . ?
C010 C01D C01N 119.5(4) . . ?
C01N C01D H01D 120.3 . . ?
C012 C01E H01E 118.8 . . ?
C019 C01E C012 122.3(4) . . ?
C019 C01E H01E 118.8 . . ?
C00R C01F C00X 132.3(4) . . ?
C00R C01F H01F 113.8 . . ?
C00X C01F H01F 113.8 . . ?
C00N C01G H01G 119.6 . . ?
C016 C01G C00N 120.7(3) . . ?
C016 C01G H01G 119.6 . . ?
C00X C01H H01H 118.7 . . ?
C01L C01H C00X 122.5(4) . . ?
C01L C01H H01H 118.7 . . ?
C01C C01I F006 118.5(4) . . ?
C01L C01I F006 118.7(4) . . ?
C01L C01I C01C 122.8(4) . . ?
C017 C01J H01J 119.6 . . ?
C017 C01J C01K 120.8(4) . . ?
C01K C01J H01J 119.6 . . ?
C01J C01K H01K 119.2 . . ?
C01O C01K C01J 121.7(4) . . ?
C01O C01K H01K 119.2 . . ?
C01H C01L H01L 120.4 . . ?
C01I C01L C01H 119.2(4) . . ?
C01I C01L H01L 120.4 . . ?
C01B C01M H01M 119.8 . . ?
C01N C01M C01B 120.4(4) . . ?
C01N C01M H01M 119.8 . . ?
C01D C01N H01N 118.6 . . ?
C01M C01N C01D 122.7(4) . . ?
C01M C01N H01N 118.6 . . ?
C01B C01O H01O 120.2 . . ?
C01K C01O C01B 119.6(4) . . ?
C01K C01O H01O 120.2 . . ?

loop_
_geom_bond_atom_site_label_1
_geom_bond_atom_site_label_2
_geom_bond_distance
_geom_bond_site_symmetry_2
_geom_bond_publ_flag
S001 C009 1.781(3) . ?
S001 C00H 1.758(3) . ?
S002 C00C 1.776(3) . ?
S002 C00O 1.758(3) . ?
S003 C00R 1.751(4) . ?
S003 C010 1.747(4) . ?
F004 C00Z 1.361(4) . ?
F005 C00Q 1.361(4) . ?
F006 C01I 1.365(4) . ?
C007 C008 1.408(4) . ?
C007 C00H 1.411(4) . ?
C007 C00I 1.396(4) . ?
C008 C009 1.463(4) . ?
C008 C00L 1.384(4) . ?
C009 C00A 1.349(4) . ?
C00A H00A 0.9300 . ?
C00A C00B 1.451(4) . ?
C00B C00J 1.399(4) . ?
C00B C00K 1.397(4) . ?
C00C C00D 1.349(4) . ?
C00C C00G 1.465(4) . ?
C00D H00D 0.9300 . ?
C00D C00F 1.456(4) . ?
C00E C00G 1.402(4) . ?
C00E C00N 1.416(4) . ?
C00E C00O 1.405(4) . ?
C00F C00S 1.401(4) . ?
C00F C00T 1.384(4) . ?
C00G C00M 1.380(4) . ?
C00H C00U 1.369(4) . ?
C00I C00P 1.414(4) . ?
C00I C011 1.423(4) . ?
C00J H00J 0.9300 . ?
C00J C00W 1.380(4) . ?
C00K H00K 0.9300 . ?
C00K C015 1.382(4) . ?
C00L H00L 0.9300 . ?
C00L C00V 1.410(4) . ?
C00M H00M 0.9300 . ?
C00M C016 1.406(5) . ?
C00N C019 1.421(5) . ?
C00N C01G 1.398(5) . ?
C00O C012 1.373(5) . ?
C00P H00P 0.9300 . ?
C00P C00V 1.365(5) . ?
C00Q C013 1.363(5) . ?
C00Q C014 1.367(5) . ?
C00R C017 1.475(5) . ?
C00R C01F 1.359(5) . ?
C00S H00S 0.9300 . ?
C00S C013 1.378(4) . ?
C00T H00T 0.9300 . ?
C00T C014 1.379(4) . ?
C00U H00U 0.9300 . ?
C00U C01A 1.401(5) . ?
C00V H00V 0.9300 . ?
C00W H00W 0.9300 . ?
C00W C00Z 1.365(5) . ?
C00X C018 1.410(5) . ?
C00X C01F 1.470(5) . ?
C00X C01H 1.373(5) . ?
C00Y C010 1.437(5) . ?
C00Y C017 1.403(5) . ?
C00Y C01B 1.411(5) . ?
C00Z C015 1.372(5) . ?
C010 C01D 1.370(5) . ?
C011 H011 0.9300 . ?
C011 C01A 1.369(5) . ?
C012 H012 0.9300 . ?
C012 C01E 1.406(5) . ?
C013 H013 0.9300 . ?
C014 H014 0.9300 . ?
C015 H015 0.9300 . ?
C016 H016 0.9300 . ?
C016 C01G 1.367(5) . ?
C017 C01J 1.348(5) . ?
C018 H018 0.9300 . ?
C018 C01C 1.409(5) . ?
C019 H019 0.9300 . ?
C019 C01E 1.366(6) . ?
C01A H01A 0.9300 . ?
C01B C01M 1.398(6) . ?
C01B C01O 1.442(6) . ?
C01C H01C 0.9300 . ?
C01C C01I 1.349(5) . ?
C01D H01D 0.9300 . ?
C01D C01N 1.391(6) . ?
C01E H01E 0.9300 . ?
C01F H01F 0.9300 . ?
C01G H01G 0.9300 . ?
C01H H01H 0.9300 . ?
C01H C01L 1.354(5) . ?
C01I C01L 1.345(6) . ?
C01J H01J 0.9300 . ?
C01J C01K 1.404(6) . ?
C01K H01K 0.9300 . ?
C01K C01O 1.397(6) . ?
C01L H01L 0.9300 . ?
C01M H01M 0.9300 . ?
C01M C01N 1.340(6) . ?
C01N H01N 0.9300 . ?
C01O H01O 0.9300 . ?
